data_7125973
loop_
_publ_author_name
'Zhan, Shun-Ze'
'Li, Jing-Hong'
'Zhang, Guo-Hui'
'Li, Ming-De'
'Sun, Shanshan'
'Zheng, Ji'
'Ning, Guo-Hong'
'Li, Mian'
'Kuang, Dai-Bin'
'Wang, Xu-Dong'
'Li, Dan'

_publ_section_title
;
 Coordination disk-type nano-Saturn complexes.
;
_journal_issue 22
_journal_name_full 'Chemical communications (Cambridge, England)'
_journal_page_first 3325
_journal_page_last 3328
_journal_paper_doi 10.1039/d0cc00532k
_journal_volume 56
_journal_year 2020
_chemical_formula_moiety 'C40 H50 Cu10 N20, C70'
_chemical_formula_sum 'C110 H50 Cu10 N20'
_chemical_formula_weight 2287.20
_space_group_crystal_system triclinic
_space_group_IT_number 2
_space_group_name_Hall '-P 1'
_space_group_name_H-M_alt 'P -1'
_atom_sites_solution_hydrogens geom
_audit_creation_date 2019-07-21
_audit_creation_method
;
Olex2 1.2
(compiled 2016.11.30 svn.r3356 for OlexSys, GUI svn.r5269)
;
_audit_update_record
;
2019-07-26 deposited with the CCDC.	2020-02-11 downloaded from the CCDC.
;
_cell_angle_alpha 98.0500(10)
_cell_angle_beta 98.4730(10)
_cell_angle_gamma 108.223(2)
_cell_formula_units_Z 2
_cell_length_a 16.3006(3)
_cell_length_b 16.5127(3)
_cell_length_c 16.5388(2)
_cell_measurement_reflns_used 47176
_cell_measurement_temperature 200(2)
_cell_measurement_theta_max 65.3090
_cell_measurement_theta_min 2.7280
_cell_volume 4099.39(13)
_computing_cell_refinement 'CrysAlisPro 1.171.39.28b (Rigaku OD, 2015)'
_computing_data_collection 'CrysAlisPro 1.171.39.28b (Rigaku OD, 2015)'
_computing_data_reduction 'CrysAlisPro 1.171.39.28b (Rigaku OD, 2015)'
_computing_molecular_graphics 'Olex2 (Dolomanov et al., 2009)'
_computing_publication_material 'Olex2 (Dolomanov et al., 2009)'
_computing_structure_refinement 'SHELXL-2018/3 (Sheldrick, 2018)'
_computing_structure_solution 'SHELXT 2018/2 (Sheldrick, 2018)'
_diffrn_ambient_temperature 200(2)
_diffrn_measured_fraction_theta_full 0.978
_diffrn_measured_fraction_theta_max 0.978
_diffrn_measurement_device_type 'XtaLAB AFC12 (RINC): Kappa single'
_diffrn_measurement_method '\w scans'
_diffrn_radiation_type CuK\a
_diffrn_radiation_wavelength 1.54184
_diffrn_reflns_av_R_equivalents 0.0253
_diffrn_reflns_av_unetI/netI 0.0153
_diffrn_reflns_Laue_measured_fraction_full 0.978
_diffrn_reflns_Laue_measured_fraction_max 0.978
_diffrn_reflns_limit_h_max 19
_diffrn_reflns_limit_h_min -19
_diffrn_reflns_limit_k_max 19
_diffrn_reflns_limit_k_min -17
_diffrn_reflns_limit_l_max 18
_diffrn_reflns_limit_l_min -19
_diffrn_reflns_number 67729
_diffrn_reflns_point_group_measured_fraction_full 0.978
_diffrn_reflns_point_group_measured_fraction_max 0.978
_diffrn_reflns_theta_full 65.513
_diffrn_reflns_theta_max 65.513
_diffrn_reflns_theta_min 2.756
_diffrn_source 'fine-focus sealed X-ray tube'
_exptl_absorpt_coefficient_mu 3.322
_exptl_absorpt_correction_T_max 1.00000
_exptl_absorpt_correction_T_min 0.70119
_exptl_absorpt_correction_type multi-scan
_exptl_absorpt_process_details
;
CrysAlisPro 1.171.39.28b (Rigaku Oxford Diffraction, 2015)
Empirical absorption correction using spherical harmonics,
 implemented in SCALE3 ABSPACK scaling algorithm.
;
_exptl_crystal_colour Black
_exptl_crystal_density_diffrn 1.853
_exptl_crystal_description Block
_exptl_crystal_F_000 2280
_exptl_crystal_size_max 0.4
_exptl_crystal_size_mid 0.3
_exptl_crystal_size_min 0.2
_refine_diff_density_max 0.328
_refine_diff_density_min -0.317
_refine_diff_density_rms 0.056
_refine_ls_extinction_method none
_refine_ls_goodness_of_fit_ref 1.045
_refine_ls_hydrogen_treatment constr
_refine_ls_matrix_type full
_refine_ls_number_parameters 1271
_refine_ls_number_reflns 13809
_refine_ls_number_restraints 0
_refine_ls_restrained_S_all 1.045
_refine_ls_R_factor_all 0.0300
_refine_ls_R_factor_gt 0.0283
_refine_ls_shift/su_max 0.002
_refine_ls_shift/su_mean 0.000
_refine_ls_structure_factor_coef Fsqd
_refine_ls_weighting_details 'w=1/[\s^2^(Fo^2^)+(0.0434P)^2^+2.5050P] where P=(Fo^2^+2Fc^2^)/3'
_refine_ls_weighting_scheme calc
_refine_ls_wR_factor_gt 0.0804
_refine_ls_wR_factor_ref 0.0816
_reflns_Friedel_coverage 0.000
_reflns_number_gt 12972
_reflns_number_total 13809
_reflns_threshold_expression 'I > 2\s(I)'
_cod_data_source_file d0cc00532k2.cif
_cod_data_source_block C70-Saturn-200K
_cod_depositor_comments 'Adding full bibliography for 7125968--7125975.cif.'
_cod_database_code 7125973
_shelx_shelxl_version_number 2018/3
_shelx_space_group_comment
;
The symmetry employed for this shelxl refinement is uniquely defined
by the following loop, which should always be used as a source of
symmetry information in preference to the above space-group names.
They are only intended as comments.
;
_olex2_refinement_description
;
1. Fixed Uiso
 At 1.2 times of:
  All C(H) groups
 At 1.5 times of:
  All C(H,H,H) groups
2.a Aromatic/amide H refined with riding coordinates:
 C1(H1), C2(H2), C5(H5), C6(H6), C9(H9), C10(H10), C13(H13), C14(H14),
 C17(H17), C18(H18), C21(H21), C22(H22), C25(H25), C26(H26), C29(H29), C30(H30),
  C33(H33), C34(H34), C37(H37), C38(H38)
2.b Idealised Me refined as rotating group:
 C4(H4A,H4B,H4C), C8(H8A,H8B,H8C), C12(H12A,H12B,H12C), C16(H16A,H16B,H16C),
 C20(H20A,H20B,H20C), C24(H24A,H24B,H24C), C28(H28A,H28B,H28C), C32(H32A,H32B,
 H32C), C36(H36A,H36B,H36C), C40(H40A,H40B,H40C)
;
_olex2_submission_special_instructions 'No special instructions were received'

loop_
_space_group_symop_operation_xyz
'x, y, z'
'-x, -y, -z'

loop_
_atom_site_label
_atom_site_type_symbol
_atom_site_fract_x
_atom_site_fract_y
_atom_site_fract_z
_atom_site_U_iso_or_equiv
_atom_site_adp_type
_atom_site_occupancy
_atom_site_site_symmetry_order
_atom_site_calc_flag
_atom_site_refinement_flags_posn
Cu1 Cu 0.86458(2) 0.42490(2) 0.78599(2) 0.03761(8) Uani 1 1 d .
Cu2 Cu 1.06915(2) 0.39643(2) 0.53709(2) 0.03806(8) Uani 1 1 d .
Cu3 Cu 1.05884(2) 0.37635(2) 0.18269(2) 0.03979(9) Uani 1 1 d .
Cu4 Cu 0.85159(2) 0.25416(2) -0.15179(2) 0.04088(9) Uani 1 1 d .
Cu5 Cu 0.49361(2) 0.10804(2) -0.33860(2) 0.03803(8) Uani 1 1 d .
Cu6 Cu 0.13632(2) 0.06116(2) -0.30552(2) 0.03957(9) Uani 1 1 d .
Cu7 Cu -0.06667(2) 0.10394(2) -0.05723(2) 0.04133(9) Uani 1 1 d .
Cu8 Cu -0.06270(2) 0.13133(2) 0.29614(2) 0.04222(9) Uani 1 1 d .
Cu9 Cu 0.14603(2) 0.23549(2) 0.63027(2) 0.04088(9) Uani 1 1 d .
Cu10 Cu 0.50440(2) 0.37293(2) 0.81690(2) 0.03632(8) Uani 1 1 d .
N1 N 0.62769(11) 0.41092(11) 0.84092(11) 0.0338(4) Uani 1 1 d .
N2 N 0.76685(11) 0.43204(12) 0.82873(11) 0.0348(4) Uani 1 1 d .
N3 N 0.95891(11) 0.41601(12) 0.73845(11) 0.0362(4) Uani 1 1 d .
N4 N 1.03835(11) 0.40661(11) 0.64131(11) 0.0342(4) Uani 1 1 d .
N5 N 1.10003(11) 0.39449(12) 0.43320(11) 0.0363(4) Uani 1 1 d .
N6 N 1.09480(11) 0.39345(12) 0.29744(11) 0.0353(4) Uani 1 1 d .
N7 N 1.02765(12) 0.34657(12) 0.06697(11) 0.0390(4) Uani 1 1 d .
N8 N 0.94713(12) 0.29993(12) -0.06216(11) 0.0379(4) Uani 1 1 d .
N9 N 0.75473(12) 0.19928(12) -0.23978(11) 0.0382(4) Uani 1 1 d .
N10 N 0.61632(12) 0.14405(11) -0.31207(11) 0.0346(4) Uani 1 1 d .
N11 N 0.37107(12) 0.07386(11) -0.36438(11) 0.0354(4) Uani 1 1 d .
N12 N 0.23256(12) 0.05485(12) -0.35133(11) 0.0372(4) Uani 1 1 d .
N13 N 0.04308(12) 0.07059(12) -0.25692(11) 0.0374(4) Uani 1 1 d .
N14 N -0.03628(12) 0.08495(12) -0.16086(11) 0.0372(4) Uani 1 1 d .
N15 N -0.09828(12) 0.11430(12) 0.04601(11) 0.0372(4) Uani 1 1 d .
N16 N -0.09779(12) 0.11762(12) 0.18144(11) 0.0373(4) Uani 1 1 d .
N17 N -0.02993(12) 0.15766(12) 0.41176(11) 0.0392(4) Uani 1 1 d .
N18 N 0.05056(12) 0.19606(12) 0.54076(12) 0.0388(4) Uani 1 1 d .
N19 N 0.24272(11) 0.28318(12) 0.71855(11) 0.0375(4) Uani 1 1 d .
N20 N 0.38105(11) 0.33454(11) 0.79114(11) 0.0330(4) Uani 1 1 d .
C1 C 0.68216(14) 0.44963(14) 0.91771(13) 0.0367(5) Uani 1 1 d .
H1 H 0.663856 0.464565 0.966605 0.044 Uiso 1 1 calc R
C2 C 0.76656(14) 0.46237(15) 0.91045(14) 0.0375(5) Uani 1 1 d .
H2 H 0.815992 0.487379 0.953368 0.045 Uiso 1 1 calc R
C3 C 0.68221(13) 0.40224(13) 0.78907(13) 0.0327(4) Uani 1 1 d .
C4 C 0.65204(16) 0.36682(16) 0.69803(14) 0.0450(5) Uani 1 1 d .
H4A H 0.652714 0.413471 0.669122 0.068 Uiso 1 1 calc GR
H4B H 0.593162 0.325732 0.687181 0.068 Uiso 1 1 calc GR
H4C H 0.690761 0.338350 0.678938 0.068 Uiso 1 1 calc GR
C5 C 1.04370(14) 0.42764(15) 0.77767(14) 0.0394(5) Uani 1 1 d .
H5 H 1.064127 0.437755 0.834979 0.047 Uiso 1 1 calc R
C6 C 1.09219(14) 0.42186(14) 0.71872(14) 0.0375(5) Uani 1 1 d .
H6 H 1.151490 0.427213 0.728567 0.045 Uiso 1 1 calc R
C7 C 0.95952(13) 0.40342(14) 0.65661(13) 0.0338(4) Uani 1 1 d .
C8 C 0.87985(15) 0.38604(17) 0.59032(15) 0.0449(5) Uani 1 1 d .
H8A H 0.835537 0.332732 0.593026 0.067 Uiso 1 1 calc GR
H8B H 0.895585 0.381190 0.536603 0.067 Uiso 1 1 calc GR
H8C H 0.857218 0.433039 0.598724 0.067 Uiso 1 1 calc GR
C9 C 1.18451(14) 0.41387(15) 0.41869(14) 0.0398(5) Uani 1 1 d .
H9 H 1.235244 0.425291 0.458778 0.048 Uiso 1 1 calc R
C10 C 1.18136(14) 0.41350(15) 0.33640(14) 0.0376(5) Uani 1 1 d .
H10 H 1.229558 0.424881 0.310521 0.045 Uiso 1 1 calc R
C11 C 1.04848(13) 0.38309(14) 0.35811(13) 0.0344(5) Uani 1 1 d .
C12 C 0.95139(14) 0.36234(17) 0.34337(16) 0.0482(6) Uani 1 1 d .
H12A H 0.937873 0.414427 0.339598 0.072 Uiso 1 1 calc GR
H12B H 0.929211 0.338582 0.388748 0.072 Uiso 1 1 calc GR
H12C H 0.924313 0.320607 0.292229 0.072 Uiso 1 1 calc GR
C13 C 1.03132(15) 0.29933(15) -0.06414(14) 0.0407(5) Uani 1 1 d .
H13 H 1.051071 0.282310 -0.111477 0.049 Uiso 1 1 calc R
C14 C 1.08020(15) 0.32760(15) 0.01417(15) 0.0427(5) Uani 1 1 d .
H14 H 1.139227 0.333308 0.029867 0.051 Uiso 1 1 calc R
C15 C 0.94815(14) 0.32841(14) 0.01823(13) 0.0363(5) Uani 1 1 d .
C16 C 0.87010(16) 0.33592(17) 0.05049(16) 0.0489(6) Uani 1 1 d .
H16A H 0.828165 0.341368 0.006182 0.073 Uiso 1 1 calc GR
H16B H 0.888143 0.386354 0.094384 0.073 Uiso 1 1 calc GR
H16C H 0.843466 0.284908 0.071785 0.073 Uiso 1 1 calc GR
C17 C 0.67224(14) 0.13857(14) -0.36603(14) 0.0375(5) Uani 1 1 d .
H17 H 0.655007 0.115590 -0.422963 0.045 Uiso 1 1 calc R
C18 C 0.75638(15) 0.17225(16) -0.32220(14) 0.0404(5) Uani 1 1 d .
H18 H 0.806707 0.176453 -0.343909 0.048 Uiso 1 1 calc R
C19 C 0.66966(14) 0.18077(13) -0.23718(14) 0.0351(5) Uani 1 1 d .
C20 C 0.63787(16) 0.19840(16) -0.15826(15) 0.0450(5) Uani 1 1 d .
H20A H 0.674306 0.254836 -0.126534 0.067 Uiso 1 1 calc GR
H20B H 0.641011 0.155003 -0.126052 0.067 Uiso 1 1 calc GR
H20C H 0.577917 0.196652 -0.171609 0.067 Uiso 1 1 calc GR
C21 C 0.23305(15) 0.03138(15) -0.43451(14) 0.0406(5) Uani 1 1 d .
H21 H 0.183898 0.011192 -0.477924 0.049 Uiso 1 1 calc R
C22 C 0.31699(15) 0.04266(14) -0.44230(14) 0.0397(5) Uani 1 1 d .
H22 H 0.335284 0.031259 -0.492034 0.048 Uiso 1 1 calc R
C23 C 0.31665(14) 0.07941(13) -0.31175(14) 0.0346(5) Uani 1 1 d .
C24 C 0.34662(16) 0.10847(17) -0.21976(14) 0.0460(6) Uani 1 1 d .
H24A H 0.314997 0.144545 -0.199335 0.069 Uiso 1 1 calc GR
H24B H 0.408664 0.141018 -0.206674 0.069 Uiso 1 1 calc GR
H24C H 0.335522 0.058603 -0.193927 0.069 Uiso 1 1 calc GR
C25 C -0.09043(15) 0.06681(15) -0.23858(14) 0.0405(5) Uani 1 1 d .
H25 H -0.149713 0.061518 -0.248943 0.049 Uiso 1 1 calc R
C26 C -0.04179(15) 0.05809(15) -0.29706(14) 0.0415(5) Uani 1 1 d .
H26 H -0.062171 0.045771 -0.354499 0.050 Uiso 1 1 calc R
C27 C 0.04252(14) 0.08641(14) -0.17540(14) 0.0361(5) Uani 1 1 d .
C28 C 0.12171(15) 0.10501(17) -0.10805(15) 0.0475(6) Uani 1 1 d .
H28A H 0.144448 0.057965 -0.114914 0.071 Uiso 1 1 calc GR
H28B H 0.105374 0.111015 -0.054660 0.071 Uiso 1 1 calc GR
H28C H 0.166155 0.157992 -0.111310 0.071 Uiso 1 1 calc GR
C29 C -0.18221(14) 0.10282(14) 0.05866(14) 0.0395(5) Uani 1 1 d .
H29 H -0.231081 0.095178 0.017632 0.047 Uiso 1 1 calc R
C30 C -0.18202(14) 0.10445(15) 0.14083(15) 0.0420(5) Uani 1 1 d .
H30 H -0.230782 0.097780 0.165568 0.050 Uiso 1 1 calc R
C31 C -0.04985(14) 0.12304(14) 0.12197(14) 0.0367(5) Uani 1 1 d .
C32 C 0.04636(15) 0.13778(19) 0.13865(18) 0.0553(7) Uani 1 1 d .
H32A H 0.073887 0.176974 0.191209 0.083 Uiso 1 1 calc GR
H32B H 0.071726 0.162514 0.095084 0.083 Uiso 1 1 calc GR
H32C H 0.055610 0.083370 0.140441 0.083 Uiso 1 1 calc GR
C33 C -0.08295(15) 0.17001(15) 0.46642(15) 0.0421(5) Uani 1 1 d .
H33 H -0.142324 0.163472 0.451858 0.051 Uiso 1 1 calc R
C34 C -0.03400(14) 0.19332(15) 0.54512(15) 0.0413(5) Uani 1 1 d .
H34 H -0.054076 0.205387 0.593670 0.050 Uiso 1 1 calc R
C35 C 0.05004(14) 0.17490(14) 0.45929(14) 0.0373(5) Uani 1 1 d .
C36 C 0.12909(16) 0.17427(18) 0.42544(17) 0.0523(6) Uani 1 1 d .
H36A H 0.156864 0.230026 0.412495 0.078 Uiso 1 1 calc GR
H36B H 0.111890 0.130177 0.375720 0.078 Uiso 1 1 calc GR
H36C H 0.169757 0.162188 0.466164 0.078 Uiso 1 1 calc GR
C37 C 0.24125(14) 0.30934(15) 0.80119(14) 0.0385(5) Uani 1 1 d .
H37 H 0.191071 0.305927 0.822921 0.046 Uiso 1 1 calc R
C38 C 0.32526(14) 0.34079(14) 0.84518(13) 0.0353(5) Uani 1 1 d .
H38 H 0.342574 0.362914 0.902265 0.042 Uiso 1 1 calc R
C39 C 0.32758(13) 0.29984(13) 0.71569(13) 0.0334(4) Uani 1 1 d .
C40 C 0.35944(16) 0.28298(15) 0.63727(15) 0.0436(5) Uani 1 1 d .
H40A H 0.419374 0.284685 0.650655 0.065 Uiso 1 1 calc GR
H40B H 0.356427 0.326691 0.605434 0.065 Uiso 1 1 calc GR
H40C H 0.323060 0.226701 0.605167 0.065 Uiso 1 1 calc GR
C41 C 0.64961(15) 0.45949(14) 0.22755(17) 0.0450(6) Uani 1 1 d .
C42 C 0.70318(15) 0.40276(16) 0.22349(18) 0.0493(6) Uani 1 1 d .
C43 C 0.70139(16) 0.22790(18) 0.22507(19) 0.0532(7) Uani 1 1 d .
C44 C 0.64453(17) 0.13863(17) 0.22964(18) 0.0526(6) Uani 1 1 d .
C45 C 0.47020(18) 0.03602(14) 0.24456(18) 0.0510(6) Uani 1 1 d .
C46 C 0.38241(17) 0.03835(15) 0.2528(2) 0.0544(7) Uani 1 1 d .
C47 C 0.27734(14) 0.15032(16) 0.26184(19) 0.0515(6) Uani 1 1 d .
C48 C 0.27893(14) 0.24025(16) 0.26139(17) 0.0460(6) Uani 1 1 d .
C49 C 0.38833(15) 0.41186(14) 0.25186(16) 0.0410(5) Uani 1 1 d .
C50 C 0.47765(15) 0.46444(13) 0.24379(16) 0.0402(5) Uani 1 1 d .
C51 C 0.27635(14) 0.26891(16) 0.18513(17) 0.0483(6) Uani 1 1 d .
C52 C 0.26669(15) 0.21160(18) 0.10775(17) 0.0540(7) Uani 1 1 d .
C53 C 0.31438(18) 0.26089(19) 0.05367(16) 0.0565(7) Uani 1 1 d .
C54 C 0.35444(17) 0.34928(18) 0.09926(16) 0.0525(6) Uani 1 1 d .
C55 C 0.33085(14) 0.35476(16) 0.18013(16) 0.0433(5) Uani 1 1 d .
C56 C 0.43667(17) 0.39804(17) 0.09187(16) 0.0496(6) Uani 1 1 d .
C57 C 0.49917(16) 0.45361(14) 0.16445(16) 0.0437(5) Uani 1 1 d .
C58 C 0.58521(16) 0.45110(15) 0.15679(16) 0.0452(6) Uani 1 1 d .
C59 C 0.57522(18) 0.39346(17) 0.07964(16) 0.0504(6) Uani 1 1 d .
C60 C 0.48415(19) 0.36090(18) 0.03803(15) 0.0540(7) Uani 1 1 d .
C61 C 0.62622(19) 0.34036(18) 0.07583(17) 0.0554(7) Uani 1 1 d .
C62 C 0.68816(16) 0.34319(17) 0.14902(18) 0.0514(6) Uani 1 1 d .
C63 C 0.5877(2) 0.25315(19) 0.03008(16) 0.0585(7) Uani 1 1 d .
C64 C 0.62452(19) 0.20025(18) 0.07561(17) 0.0561(7) Uani 1 1 d .
C65 C 0.68716(16) 0.25581(18) 0.14937(18) 0.0527(7) Uani 1 1 d .
C66 C 0.5720(2) 0.11775(18) 0.08068(18) 0.0600(7) Uani 1 1 d .
C67 C 0.4805(2) 0.08448(18) 0.03960(17) 0.0632(8) Uani 1 1 d .
C68 C 0.4324(2) 0.03521(16) 0.09383(19) 0.0601(7) Uani 1 1 d .
C69 C 0.49359(19) 0.03706(15) 0.16605(19) 0.0560(7) Uani 1 1 d .
C70 C 0.58109(18) 0.08865(16) 0.15843(18) 0.0515(6) Uani 1 1 d .
C71 C 0.34980(19) 0.03737(16) 0.10109(19) 0.0604(7) Uani 1 1 d .
C72 C 0.32518(17) 0.04228(15) 0.18141(19) 0.0547(7) Uani 1 1 d .
C73 C 0.27340(15) 0.09790(16) 0.1859(2) 0.0549(7) Uani 1 1 d .
C74 C 0.26514(16) 0.12705(18) 0.10754(19) 0.0573(7) Uani 1 1 d .
C75 C 0.31180(19) 0.09016(19) 0.05426(19) 0.0646(8) Uani 1 1 d .
C76 C 0.3590(2) 0.2241(2) 0.00227(15) 0.0630(8) Uani 1 1 d .
C77 C 0.4459(2) 0.2757(2) -0.00583(15) 0.0625(8) Uani 1 1 d .
C78 C 0.4986(2) 0.2205(2) -0.01015(15) 0.0650(8) Uani 1 1 d .
C79 C 0.4449(2) 0.1342(2) -0.00477(16) 0.0655(8) Uani 1 1 d .
C80 C 0.3572(2) 0.1367(2) 0.00297(16) 0.0664(8) Uani 1 1 d .
C81 C 0.31993(16) 0.13350(17) 0.33470(19) 0.0530(7) Uani 1 1 d .
C82 C 0.35995(18) 0.19966(18) 0.41005(18) 0.0558(7) Uani 1 1 d .
C83 C 0.4354(2) 0.1846(2) 0.45253(17) 0.0587(7) Uani 1 1 d .
C84 C 0.44371(19) 0.10958(18) 0.40245(18) 0.0574(7) Uani 1 1 d .
C85 C 0.37209(18) 0.07737(16) 0.32986(19) 0.0540(7) Uani 1 1 d .
C86 C 0.54008(18) 0.07223(17) 0.31478(19) 0.0547(7) Uani 1 1 d .
C87 C 0.5264(2) 0.10704(19) 0.39573(19) 0.0613(8) Uani 1 1 d .
C88 C 0.6041(2) 0.1794(2) 0.43785(18) 0.0644(8) Uani 1 1 d .
C89 C 0.66642(17) 0.1897(2) 0.38308(18) 0.0574(7) Uani 1 1 d .
C90 C 0.62675(18) 0.12346(18) 0.30733(19) 0.0566(7) Uani 1 1 d .
C91 C 0.71841(16) 0.2726(2) 0.37811(18) 0.0593(7) Uani 1 1 d .
C92 C 0.73319(14) 0.29144(18) 0.29795(18) 0.0539(7) Uani 1 1 d .
C93 C 0.73436(14) 0.37941(17) 0.29750(19) 0.0527(6) Uani 1 1 d .
C94 C 0.72062(15) 0.41410(18) 0.37701(18) 0.0559(7) Uani 1 1 d .
C95 C 0.71057(17) 0.3484(2) 0.42827(18) 0.0631(8) Uani 1 1 d .
C96 C 0.67031(16) 0.46719(16) 0.38080(17) 0.0537(7) Uani 1 1 d .
C97 C 0.63206(15) 0.48758(14) 0.30538(16) 0.0456(6) Uani 1 1 d .
C98 C 0.54643(16) 0.48946(13) 0.31313(16) 0.0431(5) Uani 1 1 d .
C99 C 0.53126(17) 0.46995(16) 0.39365(16) 0.0497(6) Uani 1 1 d .
C100 C 0.60774(18) 0.45704(17) 0.43585(16) 0.0549(7) Uani 1 1 d .
C101 C 0.37766(15) 0.38938(15) 0.32897(16) 0.0434(5) Uani 1 1 d .
C102 C 0.32301(15) 0.30383(16) 0.33399(16) 0.0464(6) Uani 1 1 d .
C103 C 0.36092(18) 0.28308(18) 0.40978(17) 0.0520(6) Uani 1 1 d .
C104 C 0.44873(17) 0.42114(15) 0.40102(15) 0.0464(6) Uani 1 1 d .
C105 C 0.43823(18) 0.35580(18) 0.45162(15) 0.0529(6) Uani 1 1 d .
C106 C 0.5122(2) 0.3425(2) 0.49261(15) 0.0589(7) Uani 1 1 d .
C107 C 0.5103(2) 0.2543(2) 0.49302(16) 0.0641(8) Uani 1 1 d .
C108 C 0.5962(2) 0.2520(2) 0.48574(16) 0.0663(8) Uani 1 1 d .
C109 C 0.65172(19) 0.3386(2) 0.48037(16) 0.0634(8) Uani 1 1 d .
C110 C 0.59832(19) 0.3948(2) 0.48456(15) 0.0600(7) Uani 1 1 d .

loop_
_atom_site_aniso_label
_atom_site_aniso_U_11
_atom_site_aniso_U_22
_atom_site_aniso_U_33
_atom_site_aniso_U_23
_atom_site_aniso_U_13
_atom_site_aniso_U_12
Cu1 0.02916(16) 0.04766(19) 0.03984(18) 0.01090(14) 0.01219(13) 0.01507(14)
Cu2 0.03521(17) 0.04429(19) 0.03658(17) 0.00601(14) 0.01182(13) 0.01496(14)
Cu3 0.03854(18) 0.04632(19) 0.03415(17) 0.00647(14) 0.00461(13) 0.01585(15)
Cu4 0.03600(18) 0.0478(2) 0.03606(17) 0.00752(14) 0.00436(13) 0.01217(15)
Cu5 0.03164(17) 0.03856(18) 0.04805(19) 0.01388(14) 0.01005(14) 0.01456(14)
Cu6 0.03218(17) 0.04601(19) 0.04088(18) 0.00710(14) 0.01189(14) 0.01242(14)
Cu7 0.04192(19) 0.04496(19) 0.03887(18) 0.00584(14) 0.01374(14) 0.01578(15)
Cu8 0.04191(19) 0.04515(19) 0.03667(18) 0.00340(14) 0.00592(14) 0.01370(15)
Cu9 0.03092(17) 0.04607(19) 0.03999(18) 0.00505(14) 0.00338(13) 0.00850(14)
Cu10 0.02621(16) 0.03853(18) 0.04781(19) 0.01553(14) 0.00904(13) 0.01232(13)
N1 0.0307(9) 0.0356(9) 0.0412(10) 0.0156(8) 0.0115(8) 0.0145(7)
N2 0.0295(9) 0.0396(10) 0.0369(9) 0.0098(8) 0.0087(7) 0.0121(8)
N3 0.0302(9) 0.0421(10) 0.0383(10) 0.0104(8) 0.0094(7) 0.0132(8)
N4 0.0301(9) 0.0358(9) 0.0366(9) 0.0068(7) 0.0084(7) 0.0108(7)
N5 0.0299(9) 0.0400(10) 0.0379(10) 0.0039(8) 0.0070(7) 0.0120(8)
N6 0.0287(9) 0.0426(10) 0.0366(9) 0.0063(8) 0.0077(7) 0.0152(8)
N7 0.0363(10) 0.0436(10) 0.0362(10) 0.0071(8) 0.0066(8) 0.0129(8)
N8 0.0362(10) 0.0415(10) 0.0358(10) 0.0094(8) 0.0086(8) 0.0116(8)
N9 0.0367(10) 0.0435(10) 0.0363(10) 0.0102(8) 0.0083(8) 0.0149(8)
N10 0.0353(9) 0.0347(9) 0.0380(9) 0.0128(8) 0.0091(8) 0.0145(8)
N11 0.0357(9) 0.0327(9) 0.0424(10) 0.0118(8) 0.0121(8) 0.0141(8)
N12 0.0338(9) 0.0377(10) 0.0392(10) 0.0064(8) 0.0103(8) 0.0101(8)
N13 0.0331(9) 0.0412(10) 0.0373(10) 0.0068(8) 0.0088(8) 0.0114(8)
N14 0.0346(9) 0.0385(10) 0.0388(10) 0.0072(8) 0.0103(8) 0.0116(8)
N15 0.0335(9) 0.0369(10) 0.0395(10) 0.0028(8) 0.0081(8) 0.0113(8)
N16 0.0322(9) 0.0419(10) 0.0383(10) 0.0033(8) 0.0097(8) 0.0142(8)
N17 0.0357(10) 0.0402(10) 0.0385(10) 0.0065(8) 0.0066(8) 0.0097(8)
N18 0.0324(9) 0.0403(10) 0.0399(10) 0.0061(8) 0.0069(8) 0.0080(8)
N19 0.0305(9) 0.0415(10) 0.0407(10) 0.0105(8) 0.0085(8) 0.0110(8)
N20 0.0298(9) 0.0310(9) 0.0406(10) 0.0129(7) 0.0090(7) 0.0106(7)
C1 0.0377(11) 0.0427(12) 0.0354(11) 0.0134(9) 0.0136(9) 0.0165(10)
C2 0.0339(11) 0.0433(12) 0.0355(11) 0.0102(9) 0.0058(9) 0.0129(10)
C3 0.0312(11) 0.0333(11) 0.0376(11) 0.0127(9) 0.0086(9) 0.0132(9)
C4 0.0429(13) 0.0501(14) 0.0392(12) 0.0066(10) 0.0051(10) 0.0141(11)
C5 0.0336(11) 0.0487(13) 0.0358(11) 0.0118(10) 0.0035(9) 0.0142(10)
C6 0.0261(10) 0.0435(12) 0.0442(12) 0.0109(10) 0.0061(9) 0.0133(9)
C7 0.0292(10) 0.0357(11) 0.0373(11) 0.0070(9) 0.0057(9) 0.0127(9)
C8 0.0341(12) 0.0597(15) 0.0415(12) 0.0054(11) 0.0024(10) 0.0211(11)
C9 0.0267(10) 0.0485(13) 0.0420(12) 0.0026(10) 0.0027(9) 0.0144(10)
C10 0.0269(10) 0.0493(13) 0.0398(12) 0.0064(10) 0.0104(9) 0.0169(9)
C11 0.0267(10) 0.0362(11) 0.0399(11) 0.0054(9) 0.0068(9) 0.0109(9)
C12 0.0286(12) 0.0595(15) 0.0560(15) 0.0137(12) 0.0075(10) 0.0138(11)
C13 0.0385(12) 0.0444(13) 0.0406(12) 0.0098(10) 0.0144(10) 0.0124(10)
C14 0.0335(11) 0.0480(13) 0.0469(13) 0.0093(11) 0.0096(10) 0.0134(10)
C15 0.0367(11) 0.0342(11) 0.0370(11) 0.0074(9) 0.0063(9) 0.0113(9)
C16 0.0438(13) 0.0575(15) 0.0484(14) 0.0060(12) 0.0121(11) 0.0218(12)
C17 0.0420(12) 0.0425(12) 0.0330(11) 0.0118(9) 0.0084(9) 0.0192(10)
C18 0.0367(12) 0.0541(14) 0.0379(12) 0.0155(10) 0.0129(9) 0.0206(10)
C19 0.0382(12) 0.0314(11) 0.0396(12) 0.0117(9) 0.0114(9) 0.0138(9)
C20 0.0486(14) 0.0449(13) 0.0426(13) 0.0074(10) 0.0180(11) 0.0143(11)
C21 0.0372(12) 0.0415(12) 0.0373(12) 0.0044(10) 0.0066(9) 0.0072(10)
C22 0.0432(12) 0.0358(12) 0.0396(12) 0.0058(9) 0.0162(10) 0.0101(10)
C23 0.0340(11) 0.0298(10) 0.0426(12) 0.0106(9) 0.0099(9) 0.0117(9)
C24 0.0442(13) 0.0535(14) 0.0408(13) 0.0103(11) 0.0067(10) 0.0179(11)
C25 0.0307(11) 0.0478(13) 0.0447(12) 0.0122(10) 0.0071(9) 0.0144(10)
C26 0.0374(12) 0.0496(13) 0.0356(11) 0.0106(10) 0.0032(9) 0.0133(10)
C27 0.0345(11) 0.0334(11) 0.0382(11) 0.0053(9) 0.0058(9) 0.0100(9)
C28 0.0370(12) 0.0587(15) 0.0429(13) 0.0023(11) 0.0025(10) 0.0168(11)
C29 0.0285(11) 0.0432(12) 0.0421(12) -0.0030(10) 0.0008(9) 0.0137(9)
C30 0.0312(11) 0.0460(13) 0.0487(13) -0.0018(10) 0.0122(10) 0.0158(10)
C31 0.0280(11) 0.0370(11) 0.0440(12) 0.0064(9) 0.0081(9) 0.0098(9)
C32 0.0305(12) 0.0737(18) 0.0653(17) 0.0226(14) 0.0111(11) 0.0183(12)
C33 0.0311(11) 0.0465(13) 0.0467(13) 0.0093(10) 0.0079(10) 0.0104(10)
C34 0.0335(11) 0.0448(13) 0.0432(12) 0.0079(10) 0.0113(10) 0.0089(10)
C35 0.0345(11) 0.0343(11) 0.0400(12) 0.0049(9) 0.0071(9) 0.0086(9)
C36 0.0421(13) 0.0614(16) 0.0544(15) 0.0055(12) 0.0151(11) 0.0191(12)
C37 0.0314(11) 0.0489(13) 0.0386(12) 0.0139(10) 0.0125(9) 0.0138(10)
C38 0.0338(11) 0.0406(12) 0.0351(11) 0.0135(9) 0.0094(9) 0.0143(9)
C39 0.0327(11) 0.0281(10) 0.0411(12) 0.0106(9) 0.0105(9) 0.0097(9)
C40 0.0437(13) 0.0408(12) 0.0462(13) 0.0053(10) 0.0166(10) 0.0122(10)
C41 0.0336(12) 0.0316(11) 0.0695(16) 0.0171(11) 0.0221(11) 0.0023(9)
C42 0.0281(11) 0.0465(14) 0.0740(17) 0.0173(13) 0.0228(11) 0.0058(10)
C43 0.0329(12) 0.0625(16) 0.0792(19) 0.0153(14) 0.0247(12) 0.0305(12)
C44 0.0479(14) 0.0571(15) 0.0737(18) 0.0179(14) 0.0232(13) 0.0400(13)
C45 0.0591(15) 0.0259(11) 0.0791(18) 0.0205(12) 0.0244(14) 0.0209(11)
C46 0.0534(15) 0.0258(11) 0.089(2) 0.0229(12) 0.0262(14) 0.0100(11)
C47 0.0258(11) 0.0458(14) 0.0825(19) 0.0180(13) 0.0225(12) 0.0042(10)
C48 0.0218(10) 0.0493(14) 0.0723(17) 0.0147(12) 0.0197(11) 0.0140(10)
C49 0.0384(12) 0.0359(12) 0.0600(14) 0.0102(10) 0.0146(11) 0.0258(10)
C50 0.0438(12) 0.0246(10) 0.0594(14) 0.0108(10) 0.0168(11) 0.0177(9)
C51 0.0209(10) 0.0542(14) 0.0697(17) 0.0086(13) 0.0025(10) 0.0173(10)
C52 0.0281(12) 0.0596(16) 0.0616(16) 0.0017(13) -0.0152(11) 0.0130(11)
C53 0.0507(15) 0.0662(17) 0.0463(14) 0.0064(13) -0.0179(12) 0.0257(13)
C54 0.0509(15) 0.0635(16) 0.0521(15) 0.0233(13) -0.0025(12) 0.0327(13)
C55 0.0320(11) 0.0473(13) 0.0600(15) 0.0162(11) 0.0053(10) 0.0263(10)
C56 0.0573(15) 0.0530(15) 0.0483(14) 0.0276(12) 0.0048(11) 0.0273(12)
C57 0.0506(14) 0.0329(11) 0.0579(15) 0.0226(11) 0.0162(11) 0.0205(10)
C58 0.0492(14) 0.0349(12) 0.0592(15) 0.0235(11) 0.0254(12) 0.0123(10)
C59 0.0652(16) 0.0532(15) 0.0489(14) 0.0293(12) 0.0332(13) 0.0244(13)
C60 0.0753(18) 0.0644(17) 0.0345(12) 0.0280(12) 0.0161(12) 0.0308(14)
C61 0.0650(17) 0.0658(17) 0.0558(15) 0.0290(13) 0.0440(14) 0.0290(14)
C62 0.0405(13) 0.0535(15) 0.0715(17) 0.0215(13) 0.0403(13) 0.0148(11)
C63 0.079(2) 0.0733(19) 0.0411(14) 0.0166(13) 0.0387(14) 0.0357(16)
C64 0.0688(17) 0.0586(16) 0.0594(16) 0.0097(13) 0.0434(14) 0.0344(14)
C65 0.0432(13) 0.0620(16) 0.0730(18) 0.0198(14) 0.0399(13) 0.0303(12)
C66 0.0773(19) 0.0566(16) 0.0590(16) -0.0035(13) 0.0326(15) 0.0387(15)
C67 0.088(2) 0.0504(16) 0.0485(15) -0.0175(12) 0.0165(15) 0.0305(15)
C68 0.0753(19) 0.0316(13) 0.0649(17) -0.0156(12) 0.0122(15) 0.0180(13)
C69 0.0693(17) 0.0284(12) 0.0766(19) 0.0019(12) 0.0206(15) 0.0266(12)
C70 0.0619(16) 0.0399(13) 0.0698(17) 0.0073(12) 0.0285(14) 0.0355(12)
C71 0.0561(16) 0.0303(12) 0.0716(18) -0.0169(12) -0.0058(14) 0.0027(11)
C72 0.0423(14) 0.0259(11) 0.084(2) 0.0039(12) 0.0106(13) -0.0009(10)
C73 0.0264(11) 0.0368(13) 0.088(2) 0.0076(13) 0.0064(12) -0.0033(10)
C74 0.0293(12) 0.0505(15) 0.0701(18) -0.0066(13) -0.0124(11) 0.0013(11)
C75 0.0546(16) 0.0520(16) 0.0576(17) -0.0213(13) -0.0164(13) 0.0038(13)
C76 0.0675(18) 0.082(2) 0.0284(12) 0.0033(12) -0.0143(12) 0.0248(16)
C77 0.087(2) 0.080(2) 0.0260(12) 0.0130(12) 0.0082(12) 0.0366(17)
C78 0.099(2) 0.081(2) 0.0249(12) 0.0074(12) 0.0219(13) 0.0413(19)
C79 0.093(2) 0.0698(19) 0.0303(13) -0.0119(12) 0.0090(13) 0.0336(17)
C80 0.076(2) 0.0696(19) 0.0337(13) -0.0159(13) -0.0160(13) 0.0217(16)
C81 0.0415(13) 0.0496(14) 0.0805(19) 0.0337(14) 0.0370(13) 0.0128(11)
C82 0.0617(16) 0.0629(17) 0.0605(16) 0.0291(14) 0.0438(14) 0.0243(14)
C83 0.0732(19) 0.0754(19) 0.0469(14) 0.0366(14) 0.0335(14) 0.0322(16)
C84 0.0657(17) 0.0606(17) 0.0679(17) 0.0464(15) 0.0320(14) 0.0292(14)
C85 0.0541(15) 0.0393(13) 0.0814(19) 0.0332(13) 0.0363(14) 0.0143(11)
C86 0.0582(16) 0.0457(14) 0.0821(19) 0.0368(14) 0.0226(14) 0.0338(13)
C87 0.078(2) 0.0659(18) 0.0662(18) 0.0468(15) 0.0247(15) 0.0415(16)
C88 0.0694(19) 0.086(2) 0.0546(16) 0.0397(16) 0.0033(14) 0.0430(17)
C89 0.0477(15) 0.0764(19) 0.0616(17) 0.0297(15) -0.0008(12) 0.0383(14)
C90 0.0553(16) 0.0591(16) 0.0778(19) 0.0302(15) 0.0152(14) 0.0423(14)
C91 0.0326(13) 0.084(2) 0.0642(17) 0.0176(15) -0.0086(12) 0.0305(13)
C92 0.0221(11) 0.0682(17) 0.0743(18) 0.0159(14) 0.0062(11) 0.0203(11)
C93 0.0180(10) 0.0526(15) 0.0795(19) 0.0090(13) 0.0056(11) 0.0047(10)
C94 0.0275(12) 0.0589(16) 0.0620(16) -0.0009(13) -0.0097(11) 0.0020(11)
C95 0.0397(14) 0.083(2) 0.0525(16) 0.0012(14) -0.0209(12) 0.0196(14)
C96 0.0394(13) 0.0402(13) 0.0574(15) -0.0117(11) -0.0069(11) -0.0028(11)
C97 0.0375(12) 0.0271(11) 0.0614(15) 0.0019(10) 0.0069(11) 0.0004(9)
C98 0.0485(13) 0.0210(10) 0.0574(14) 0.0000(10) 0.0158(11) 0.0096(9)
C99 0.0569(15) 0.0385(13) 0.0453(13) -0.0150(10) 0.0067(11) 0.0164(11)
C100 0.0565(16) 0.0503(15) 0.0398(13) -0.0173(11) -0.0036(11) 0.0105(12)
C101 0.0432(13) 0.0418(13) 0.0573(14) 0.0059(11) 0.0224(11) 0.0274(11)
C102 0.0342(12) 0.0530(14) 0.0622(15) 0.0096(12) 0.0279(11) 0.0218(11)
C103 0.0564(15) 0.0633(16) 0.0554(15) 0.0193(13) 0.0394(13) 0.0308(13)
C104 0.0568(15) 0.0418(13) 0.0441(13) -0.0053(10) 0.0212(11) 0.0224(11)
C105 0.0662(17) 0.0661(17) 0.0354(12) 0.0038(12) 0.0252(12) 0.0310(14)
C106 0.079(2) 0.0749(19) 0.0257(11) 0.0035(12) 0.0143(12) 0.0316(16)
C107 0.084(2) 0.094(2) 0.0296(12) 0.0266(14) 0.0196(13) 0.0417(19)
C108 0.082(2) 0.100(2) 0.0298(13) 0.0251(14) 0.0012(13) 0.0490(19)
C109 0.0588(17) 0.090(2) 0.0312(12) 0.0029(13) -0.0138(12) 0.0255(16)
C110 0.0652(17) 0.0764(19) 0.0270(12) -0.0111(12) -0.0055(11) 0.0239(15)

loop_
_atom_type_symbol
_atom_type_description
_atom_type_scat_dispersion_real
_atom_type_scat_dispersion_imag
_atom_type_scat_source
C C 0.0181 0.0091 'International Tables Vol C Tables 4.2.6.8 and 6.1.1.4'
H H 0.0000 0.0000 'International Tables Vol C Tables 4.2.6.8 and 6.1.1.4'
Cu Cu -1.9646 0.5888 'International Tables Vol C Tables 4.2.6.8 and 6.1.1.4'
N N 0.0311 0.0180 'International Tables Vol C Tables 4.2.6.8 and 6.1.1.4'

loop_
_geom_angle_atom_site_label_1
_geom_angle_atom_site_label_2
_geom_angle_atom_site_label_3
_geom_angle
N3 Cu1 N2 177.38(8)
N5 Cu2 N4 175.85(8)
N6 Cu3 N7 172.45(8)
N8 Cu4 N9 175.33(8)
N11 Cu5 N10 179.07(8)
N13 Cu6 N12 178.00(8)
N15 Cu7 N14 175.80(8)
N17 Cu8 N16 173.15(8)
N18 Cu9 N19 175.80(8)
N1 Cu10 N20 179.14(8)
C1 N1 Cu10 126.71(14)
C3 N1 Cu10 128.15(15)
C3 N1 C1 105.04(17)
C2 N2 Cu1 126.28(15)
C3 N2 Cu1 127.81(15)
C3 N2 C2 105.68(17)
C5 N3 Cu1 128.68(15)
C7 N3 Cu1 125.95(15)
C7 N3 C5 105.18(17)
C6 N4 Cu2 127.85(14)
C7 N4 Cu2 126.66(15)
C7 N4 C6 105.45(17)
C9 N5 Cu2 125.87(15)
C11 N5 Cu2 128.75(15)
C11 N5 C9 105.08(18)
C10 N6 Cu3 123.07(14)
C11 N6 Cu3 131.30(15)
C11 N6 C10 105.39(18)
C14 N7 Cu3 125.86(15)
C15 N7 Cu3 128.14(16)
C15 N7 C14 105.52(18)
C13 N8 Cu4 125.03(15)
C15 N8 Cu4 128.99(15)
C15 N8 C13 105.39(18)
C18 N9 Cu4 127.15(15)
C19 N9 Cu4 127.52(15)
C19 N9 C18 105.29(18)
C17 N10 Cu5 127.04(15)
C19 N10 Cu5 128.04(15)
C19 N10 C17 104.92(18)
C22 N11 Cu5 127.35(15)
C23 N11 Cu5 127.49(15)
C23 N11 C22 105.04(18)
C21 N12 Cu6 126.92(15)
C23 N12 Cu6 127.37(15)
C23 N12 C21 105.46(18)
C26 N13 Cu6 127.39(15)
C27 N13 Cu6 127.29(15)
C27 N13 C26 105.24(18)
C25 N14 Cu7 127.27(15)
C27 N14 Cu7 127.06(15)
C27 N14 C25 105.67(18)
C29 N15 Cu7 125.32(15)
C31 N15 Cu7 129.18(15)
C31 N15 C29 105.01(18)
C30 N16 Cu8 124.71(15)
C31 N16 Cu8 129.93(15)
C31 N16 C30 105.25(19)
C33 N17 Cu8 125.96(15)
C35 N17 Cu8 128.30(16)
C35 N17 C33 105.58(19)
C34 N18 Cu9 125.26(16)
C35 N18 Cu9 128.64(15)
C35 N18 C34 105.65(18)
C37 N19 Cu9 126.85(15)
C39 N19 Cu9 127.63(15)
C39 N19 C37 105.52(18)
C38 N20 Cu10 127.12(15)
C39 N20 Cu10 127.83(15)
C39 N20 C38 104.94(17)
C2 C1 N1 108.87(19)
C1 C2 N2 108.32(19)
N1 C3 C4 123.79(19)
N2 C3 N1 112.10(19)
N2 C3 C4 124.08(19)
C6 C5 N3 108.52(19)
C5 C6 N4 108.25(18)
N3 C7 C8 123.40(19)
N4 C7 N3 112.60(18)
N4 C7 C8 124.00(19)
C10 C9 N5 108.66(19)
C9 C10 N6 108.52(19)
N5 C11 C12 124.4(2)
N6 C11 N5 112.34(18)
N6 C11 C12 123.3(2)
C14 C13 N8 108.6(2)
C13 C14 N7 108.4(2)
N7 C15 N8 112.09(19)
N7 C15 C16 123.5(2)
N8 C15 C16 124.3(2)
C18 C17 N10 108.6(2)
C17 C18 N9 108.35(19)
N9 C19 N10 112.87(19)
N9 C19 C20 123.0(2)
N10 C19 C20 124.1(2)
C22 C21 N12 108.4(2)
C21 C22 N11 108.72(19)
N11 C23 C24 123.8(2)
N12 C23 N11 112.36(19)
N12 C23 C24 123.9(2)
C26 C25 N14 107.95(19)
C25 C26 N13 108.6(2)
N13 C27 C28 123.8(2)
N14 C27 N13 112.57(19)
N14 C27 C28 123.7(2)
C30 C29 N15 108.68(19)
C29 C30 N16 108.55(19)
N15 C31 C32 124.0(2)
N16 C31 N15 112.50(18)
N16 C31 C32 123.5(2)
C34 C33 N17 108.5(2)
C33 C34 N18 108.3(2)
N17 C35 C36 123.9(2)
N18 C35 N17 112.00(19)
N18 C35 C36 124.1(2)
C38 C37 N19 108.36(19)
C37 C38 N20 108.61(19)
N19 C39 N20 112.58(19)
N19 C39 C40 123.5(2)
N20 C39 C40 123.93(19)
C58 C41 C42 118.6(2)
C97 C41 C42 118.2(2)
C97 C41 C58 116.3(2)
C62 C42 C41 118.2(2)
C62 C42 C93 116.8(2)
C93 C42 C41 118.4(2)
C65 C43 C44 117.3(3)
C92 C43 C44 118.6(3)
C92 C43 C65 117.4(3)
C70 C44 C43 118.0(2)
C90 C44 C43 117.8(3)
C90 C44 C70 117.6(3)
C69 C45 C46 118.8(3)
C69 C45 C86 116.4(2)
C86 C45 C46 118.5(3)
C72 C46 C45 118.4(3)
C85 C46 C45 118.5(3)
C85 C46 C72 116.1(2)
C73 C47 C48 118.1(3)
C73 C47 C81 117.1(2)
C81 C47 C48 118.1(3)
C51 C48 C47 118.5(2)
C51 C48 C102 116.8(2)
C102 C48 C47 117.9(2)
C55 C49 C50 118.0(2)
C101 C49 C50 117.9(2)
C101 C49 C55 117.5(2)
C57 C50 C49 117.4(2)
C98 C50 C49 118.7(2)
C98 C50 C57 117.5(2)
C48 C51 C52 121.7(2)
C48 C51 C55 121.1(2)
C52 C51 C55 107.9(2)
C51 C52 C53 109.0(2)
C74 C52 C51 120.0(3)
C74 C52 C53 119.5(3)
C54 C53 C52 106.7(2)
C76 C53 C52 120.2(3)
C76 C53 C54 120.7(3)
C53 C54 C55 109.0(2)
C56 C54 C53 120.1(3)
C56 C54 C55 119.4(2)
C49 C55 C51 120.4(2)
C49 C55 C54 122.4(2)
C51 C55 C54 107.4(2)
C54 C56 C57 119.9(2)
C54 C56 C60 120.1(3)
C57 C56 C60 108.3(2)
C50 C57 C56 122.6(2)
C50 C57 C58 120.0(2)
C56 C57 C58 108.1(2)
C41 C58 C57 121.4(2)
C41 C58 C59 121.9(2)
C59 C58 C57 107.6(2)
C58 C59 C60 109.2(2)
C61 C59 C58 119.2(3)
C61 C59 C60 120.3(3)
C59 C60 C56 106.8(2)
C77 C60 C56 120.0(3)
C77 C60 C59 120.5(3)
C59 C61 C62 119.9(3)
C59 C61 C63 119.5(3)
C63 C61 C62 109.3(2)
C42 C62 C61 121.9(2)
C42 C62 C65 121.4(3)
C65 C62 C61 107.5(3)
C61 C63 C64 107.2(3)
C78 C63 C61 120.6(3)
C78 C63 C64 119.8(3)
C63 C64 C65 108.7(2)
C66 C64 C63 120.2(3)
C66 C64 C65 119.1(3)
C43 C65 C62 120.5(3)
C43 C65 C64 123.0(2)
C62 C65 C64 107.3(2)
C64 C66 C67 119.9(3)
C64 C66 C70 119.5(3)
C70 C66 C67 109.1(3)
C66 C67 C68 106.8(3)
C79 C67 C66 120.3(3)
C79 C67 C68 120.6(3)
C69 C68 C67 108.7(3)
C71 C68 C67 120.1(3)
C71 C68 C69 119.9(3)
C45 C69 C68 121.6(3)
C45 C69 C70 120.9(3)
C68 C69 C70 108.1(3)
C44 C70 C66 122.9(3)
C44 C70 C69 120.5(2)
C66 C70 C69 107.2(3)
C68 C71 C72 120.3(3)
C68 C71 C75 119.5(3)
C72 C71 C75 108.3(3)
C46 C72 C71 120.7(3)
C46 C72 C73 121.5(3)
C73 C72 C71 108.2(3)
C47 C73 C72 120.8(3)
C47 C73 C74 122.3(2)
C72 C73 C74 107.7(3)
C52 C74 C73 119.1(3)
C52 C74 C75 119.6(3)
C75 C74 C73 109.2(3)
C74 C75 C71 106.6(3)
C80 C75 C71 120.4(3)
C80 C75 C74 121.1(3)
C53 C76 C77 119.4(3)
C53 C76 C80 119.8(3)
C80 C76 C77 108.4(3)
C60 C77 C76 119.8(3)
C60 C77 C78 119.4(3)
C78 C77 C76 108.2(3)
C63 C78 C77 119.7(3)
C63 C78 C79 119.4(3)
C77 C78 C79 108.3(3)
C67 C79 C78 120.4(3)
C67 C79 C80 119.4(3)
C78 C79 C80 107.6(3)
C75 C80 C76 119.8(3)
C75 C80 C79 120.0(3)
C76 C80 C79 107.5(3)
C47 C81 C82 122.3(2)
C47 C81 C85 120.7(3)
C85 C81 C82 107.6(3)
C83 C82 C81 109.1(2)
C103 C82 C81 119.5(3)
C103 C82 C83 120.2(3)
C82 C83 C84 107.1(3)
C107 C83 C82 120.2(3)
C107 C83 C84 120.1(3)
C83 C84 C85 108.8(2)
C87 C84 C83 119.8(3)
C87 C84 C85 120.1(3)
C46 C85 C81 121.3(3)
C46 C85 C84 121.9(2)
C81 C85 C84 107.4(3)
C45 C86 C87 122.0(2)
C45 C86 C90 121.5(3)
C90 C86 C87 107.2(3)
C84 C87 C86 118.8(3)
C84 C87 C88 120.0(3)
C88 C87 C86 109.1(3)
C87 C88 C89 107.1(3)
C108 C88 C87 120.3(3)
C108 C88 C89 120.5(3)
C88 C89 C90 108.4(3)
C91 C89 C88 119.6(3)
C91 C89 C90 119.7(3)
C44 C90 C86 120.6(3)
C44 C90 C89 121.9(3)
C86 C90 C89 108.2(3)
C89 C91 C92 119.3(3)
C89 C91 C95 120.1(3)
C92 C91 C95 109.0(3)
C43 C92 C91 122.4(3)
C43 C92 C93 120.9(3)
C91 C92 C93 107.6(3)
C42 C93 C92 120.7(3)
C42 C93 C94 122.0(2)
C94 C93 C92 108.1(3)
C93 C94 C95 108.9(3)
C96 C94 C93 119.4(3)
C96 C94 C95 119.6(3)
C94 C95 C91 106.5(3)
C109 C95 C91 120.3(3)
C109 C95 C94 120.9(3)
C94 C96 C97 120.0(3)
C94 C96 C100 119.8(3)
C97 C96 C100 108.3(2)
C41 C97 C96 121.7(2)
C41 C97 C98 121.1(2)
C98 C97 C96 107.8(2)
C50 C98 C97 121.2(2)
C50 C98 C99 121.6(2)
C97 C98 C99 108.1(2)
C100 C99 C98 108.3(2)
C104 C99 C98 119.6(2)
C104 C99 C100 120.7(3)
C99 C100 C96 107.5(2)
C110 C100 C96 120.6(3)
C110 C100 C99 119.6(3)
C49 C101 C102 120.9(2)
C49 C101 C104 122.0(2)
C102 C101 C104 108.1(2)
C48 C102 C101 120.9(2)
C48 C102 C103 122.5(2)
C101 C102 C103 107.5(2)
C82 C103 C102 119.4(3)
C82 C103 C105 120.0(3)
C105 C103 C102 108.6(2)
C99 C104 C101 119.9(2)
C99 C104 C105 120.1(3)
C105 C104 C101 108.5(2)
C103 C105 C104 107.3(2)
C106 C105 C103 120.6(3)
C106 C105 C104 119.7(3)
C105 C106 C107 119.0(3)
C105 C106 C110 119.4(3)
C110 C106 C107 109.2(3)
C83 C107 C106 120.0(3)
C83 C107 C108 120.2(3)
C108 C107 C106 107.4(3)
C88 C108 C107 119.6(3)
C88 C108 C109 119.3(3)
C107 C108 C109 108.6(3)
C95 C109 C108 120.2(3)
C95 C109 C110 119.6(3)
C108 C109 C110 107.4(3)
C100 C110 C106 120.5(3)
C100 C110 C109 119.5(3)
C106 C110 C109 107.3(3)

loop_
_geom_bond_atom_site_label_1
_geom_bond_atom_site_label_2
_geom_bond_distance
Cu1 N2 1.8648(17)
Cu1 N3 1.8625(18)
Cu2 N4 1.8648(18)
Cu2 N5 1.8591(18)
Cu3 N6 1.8558(18)
Cu3 N7 1.8591(18)
Cu4 N8 1.8612(18)
Cu4 N9 1.8683(19)
Cu5 N10 1.8633(18)
Cu5 N11 1.8619(18)
Cu6 N12 1.8645(18)
Cu6 N13 1.8581(18)
Cu7 N14 1.8649(18)
Cu7 N15 1.8555(18)
Cu8 N16 1.8591(18)
Cu8 N17 1.8579(18)
Cu9 N18 1.8587(18)
Cu9 N19 1.8600(18)
Cu10 N1 1.8700(17)
Cu10 N20 1.8711(17)
N1 C1 1.377(3)
N1 C3 1.347(3)
N2 C2 1.375(3)
N2 C3 1.339(3)
N3 C5 1.380(3)
N3 C7 1.342(3)
N4 C6 1.383(3)
N4 C7 1.332(3)
N5 C9 1.378(3)
N5 C11 1.346(3)
N6 C10 1.377(3)
N6 C11 1.340(3)
N7 C14 1.381(3)
N7 C15 1.342(3)
N8 C13 1.381(3)
N8 C15 1.342(3)
N9 C18 1.381(3)
N9 C19 1.332(3)
N10 C17 1.380(3)
N10 C19 1.342(3)
N11 C22 1.378(3)
N11 C23 1.345(3)
N12 C21 1.378(3)
N12 C23 1.336(3)
N13 C26 1.382(3)
N13 C27 1.339(3)
N14 C25 1.383(3)
N14 C27 1.335(3)
N15 C29 1.373(3)
N15 C31 1.345(3)
N16 C30 1.373(3)
N16 C31 1.339(3)
N17 C33 1.377(3)
N17 C35 1.342(3)
N18 C34 1.378(3)
N18 C35 1.342(3)
N19 C37 1.381(3)
N19 C39 1.333(3)
N20 C38 1.381(3)
N20 C39 1.346(3)
C1 C2 1.351(3)
C3 C4 1.485(3)
C5 C6 1.354(3)
C7 C8 1.493(3)
C9 C10 1.354(3)
C11 C12 1.485(3)
C13 C14 1.351(3)
C15 C16 1.483(3)
C17 C18 1.354(3)
C19 C20 1.498(3)
C21 C22 1.350(3)
C23 C24 1.488(3)
C25 C26 1.358(3)
C27 C28 1.495(3)
C29 C30 1.355(3)
C31 C32 1.487(3)
C33 C34 1.357(3)
C35 C36 1.481(3)
C37 C38 1.353(3)
C39 C40 1.489(3)
C41 C42 1.468(3)
C41 C58 1.412(4)
C41 C97 1.406(4)
C42 C62 1.402(4)
C42 C93 1.406(4)
C43 C44 1.495(4)
C43 C65 1.406(4)
C43 C92 1.394(4)
C44 C70 1.405(4)
C44 C90 1.397(4)
C45 C46 1.469(4)
C45 C69 1.407(4)
C45 C86 1.412(4)
C46 C72 1.416(4)
C46 C85 1.403(4)
C47 C48 1.478(3)
C47 C73 1.403(4)
C47 C81 1.407(4)
C48 C51 1.407(4)
C48 C102 1.408(4)
C49 C50 1.480(3)
C49 C55 1.407(3)
C49 C101 1.397(3)
C50 C57 1.409(3)
C50 C98 1.393(3)
C51 C52 1.437(4)
C51 C55 1.440(3)
C52 C53 1.442(4)
C52 C74 1.388(4)
C53 C54 1.441(4)
C53 C76 1.390(4)
C54 C55 1.444(4)
C54 C56 1.364(4)
C56 C57 1.438(4)
C56 C60 1.454(4)
C57 C58 1.439(3)
C58 C59 1.436(4)
C59 C60 1.436(4)
C59 C61 1.386(4)
C60 C77 1.388(4)
C61 C62 1.443(4)
C61 C63 1.425(4)
C62 C65 1.439(4)
C63 C64 1.439(4)
C63 C78 1.403(4)
C64 C65 1.451(4)
C64 C66 1.385(4)
C66 C67 1.439(4)
C66 C70 1.438(4)
C67 C68 1.447(4)
C67 C79 1.375(4)
C68 C69 1.429(4)
C68 C71 1.380(4)
C69 C70 1.449(4)
C71 C72 1.442(4)
C71 C75 1.459(4)
C72 C73 1.430(4)
C73 C74 1.446(4)
C74 C75 1.436(4)
C75 C80 1.367(5)
C76 C77 1.444(4)
C76 C80 1.437(4)
C77 C78 1.436(4)
C78 C79 1.444(4)
C79 C80 1.466(4)
C81 C82 1.451(4)
C81 C85 1.443(4)
C82 C83 1.434(4)
C82 C103 1.373(4)
C83 C84 1.445(4)
C83 C107 1.389(4)
C84 C85 1.452(4)
C84 C87 1.382(4)
C86 C87 1.458(4)
C86 C90 1.435(4)
C87 C88 1.441(4)
C88 C89 1.445(4)
C88 C108 1.393(4)
C89 C90 1.456(4)
C89 C91 1.387(4)
C91 C92 1.440(4)
C91 C95 1.453(4)
C92 C93 1.448(4)
C93 C94 1.437(4)
C94 C95 1.452(4)
C94 C96 1.376(4)
C95 C109 1.369(4)
C96 C97 1.441(4)
C96 C100 1.451(4)
C97 C98 1.430(3)
C98 C99 1.451(4)
C99 C100 1.428(4)
C99 C104 1.368(4)
C100 C110 1.378(4)
C101 C102 1.437(3)
C101 C104 1.441(4)
C102 C103 1.447(4)
C103 C105 1.440(4)
C104 C105 1.440(4)
C105 C106 1.389(4)
C106 C107 1.448(4)
C106 C110 1.436(4)
C107 C108 1.434(4)
C108 C109 1.456(5)
C109 C110 1.459(4)
